data_2011474
loop_
_publ_author_name
'K\"onig, Uwe-Christoph'
'Berkei, Michael'
'Hirsch, Claudia'
'Preut, Hans'
'Mitchell, Terence Nigel'

_publ_section_title Chlorodimethyl(<i>N</i>-methylpyrrolidinone)tin(IV)-\m-chloro-dichlorodimethyltin(IV)
_journal_issue 10
_journal_name_full 'Acta Crystallographica Section C'
_journal_page_first e450
_journal_page_last e451
_journal_paper_doi 10.1107/S0108270100011963
_journal_volume 56
_journal_year 2000
_chemical_formula_iupac '[Sn2 Cl4 (C H3)4 (C5 H9 N O)]'
_chemical_formula_moiety 'C9 H21 Cl4 N O Sn2'
_chemical_formula_sum 'C9 H21 Cl4 N O Sn2'
_chemical_formula_weight 538.45
_chemical_name_systematic
;
 ?
;
_space_group_IT_number 2
_symmetry_cell_setting triclinic
_symmetry_space_group_name_Hall '-P 1'
_symmetry_space_group_name_H-M 'P -1'
_audit_creation_method SHELXL-97
_cell_angle_alpha 78.45(3)
_cell_angle_beta 84.36(3)
_cell_angle_gamma 84.38(3)
_cell_formula_units_Z 2
_cell_length_a 7.3650(15)
_cell_length_b 10.311(2)
_cell_length_c 12.311(3)
_cell_measurement_reflns_used 5442
_cell_measurement_temperature 173(2)
_cell_measurement_theta_max 27.06
_cell_measurement_theta_min 2.38
_cell_volume 908.6(4)
_computing_cell_refinement 'DENZO and SCALEPACK (Otwinowski & Minor, 1997)'
_computing_data_collection 'COLLECT (Nonius, 1998)'
_computing_data_reduction 'DENZO and SCALEPACK'
_computing_publication_material 'SHELXL97 and PARST95 (Nardelli, 1995)'
_computing_structure_refinement 'SHELXL97 (Sheldrick, 1997)'
_computing_structure_solution 'SHELXS97 (Sheldrick, 1990)'
_diffrn_ambient_temperature 173(2)
_diffrn_detector_area_resol_mean '10 vertical, 18 horizontal'
_diffrn_measured_fraction_theta_full .937
_diffrn_measured_fraction_theta_max .889
_diffrn_measurement_device_type 'Nonius KappaCCD'
_diffrn_measurement_method
;
278 frames via \w-rotation (\D\w = 1\%) at different \k
values and two times 25 s per frame
;
_diffrn_radiation_monochromator graphite
_diffrn_radiation_source 'fine-focus sealed tube'
_diffrn_radiation_type MoK\a
_diffrn_radiation_wavelength .71073
_diffrn_reflns_av_R_equivalents .046
_diffrn_reflns_av_sigmaI/netI .0933
_diffrn_reflns_limit_h_max 9
_diffrn_reflns_limit_h_min -9
_diffrn_reflns_limit_k_max 13
_diffrn_reflns_limit_k_min -12
_diffrn_reflns_limit_l_max 15
_diffrn_reflns_limit_l_min -14
_diffrn_reflns_number 5442
_diffrn_reflns_theta_full 25.0
_diffrn_reflns_theta_max 27.06
_diffrn_reflns_theta_min 2.38
_diffrn_standards_decay_% 0
_exptl_absorpt_coefficient_mu 3.324
_exptl_absorpt_correction_type none
_exptl_crystal_colour colourless
_exptl_crystal_density_diffrn 1.968
_exptl_crystal_density_meas ?
_exptl_crystal_density_method 'not measured'
_exptl_crystal_description parallelepiped
_exptl_crystal_F_000 516
_exptl_crystal_size_max .1
_exptl_crystal_size_mid .08
_exptl_crystal_size_min .08
_refine_diff_density_max .760
_refine_diff_density_min -.854
_refine_ls_extinction_method none
_refine_ls_goodness_of_fit_ref .804
_refine_ls_hydrogen_treatment constr
_refine_ls_matrix_type full
_refine_ls_number_parameters 159
_refine_ls_number_reflns 3557
_refine_ls_number_restraints 0
_refine_ls_restrained_S_all .804
_refine_ls_R_factor_all .057
_refine_ls_R_factor_gt .030
_refine_ls_shift/su_max .012
_refine_ls_shift/su_mean .000
_refine_ls_structure_factor_coef Fsqd
_refine_ls_weighting_details 'w = 1/[\s^2^(Fo^2^)] where P = (Fo^2^+2Fc^2^)/3'
_refine_ls_weighting_scheme calc
_refine_ls_wR_factor_ref .063
_reflns_number_gt 2466
_reflns_number_total 3557
_reflns_threshold_expression I>2\s(I)
_cod_data_source_file qd0036.cif
_cod_data_source_block I
_cod_depositor_comments
;
The following automatic conversions were performed:

'_exptl_crystal_density_meas' value 'not measured' was changed to '?'
- the value is perceived as not measured.

Automatic conversion script
Id: cif_fix_values 3008 2015-01-20 13:52:24Z robertas 

The following automatic conversions were performed:

'_refine_ls_weighting_scheme' value 'calc w = 1/[\s^2^(Fo^2^)] where
P = (Fo^2^+2Fc^2^)/3' was changed to 'calc'. New tag
'_refine_ls_weighting_details' was created. The value of the new tag
was set to 'w = 1/[\s^2^(Fo^2^)] where P = (Fo^2^+2Fc^2^)/3'.

Automatic conversion script
Id: cif_fix_values 3143 2015-03-26 13:38:13Z robertas 
;
_cod_original_cell_volume 908.6(3)
_cod_database_code 2011474
_cod_database_fobs_code 2011474

loop_
_symmetry_equiv_pos_as_xyz
'x, y, z'
'-x, -y, -z'

loop_
_atom_site_label
_atom_site_fract_x
_atom_site_fract_y
_atom_site_fract_z
_atom_site_U_iso_or_equiv
_atom_site_adp_type
_atom_site_calc_flag
_atom_site_refinement_flags
_atom_site_occupancy
_atom_site_disorder_assembly
_atom_site_disorder_group
_atom_site_type_symbol
Sn2 .15732(4) .68299(3) .01703(2) .02798(11) Uani d . 1 . . Sn
Sn1 .26442(3) .58316(3) -.38866(2) .02607(11) Uani d . 1 . . Sn
Cl1 .32671(13) .60116(11) -.58757(9) .0339(3) Uani d . 1 . . Cl
Cl4 .18459(14) .53686(12) -.13112(9) .0383(3) Uani d . 1 . . Cl
Cl2 -.01390(14) .71989(12) -.39842(10) .0407(3) Uani d . 1 . . Cl
Cl3 .39646(14) .81139(12) -.07790(10) .0429(3) Uani d . 1 . . Cl
O1 .1197(3) .8157(3) .1463(2) .0332(8) Uani d . 1 . . O
C2 .1886(5) .3871(4) -.3464(3) .0308(11) Uani d . 1 . . C
H2A .2533 .3399 -.2845 .037 Uiso calc R 1 . . H
H2B .2187 .3441 -.4088 .037 Uiso calc R 1 . . H
H2C .0593 .3879 -.3264 .037 Uiso calc R 1 . . H
C3 .2802(5) .5299(4) .1326(3) .0345(12) Uani d . 1 . . C
H3A .2443 .5445 .2066 .041 Uiso calc R 1 . . H
H3B .4109 .5290 .1193 .041 Uiso calc R 1 . . H
H3C .2416 .4462 .1248 .041 Uiso calc R 1 . . H
C1 .4562(5) .7078(4) -.3577(3) .0337(11) Uani d . 1 . . C
H1A .4364 .7194 -.2819 .040 Uiso calc R 1 . . H
H1B .4415 .7926 -.4065 .040 Uiso calc R 1 . . H
H1C .5778 .6682 -.3707 .040 Uiso calc R 1 . . H
N1 .1412(4) .9352(3) .2788(3) .0284(9) Uani d . 1 . . N
C5 .2134(6) .8677(4) .2037(4) .0285(11) Uani d . 1 . . C
C6 .4188(5) .8692(4) .1933(4) .0328(11) Uani d . 1 . . C
H6A .4606 .9252 .1241 .039 Uiso calc R 1 . . H
H6B .4774 .7803 .1964 .039 Uiso calc R 1 . . H
C7 -.0538(5) .9594(5) .3041(4) .0429(13) Uani d . 1 . . C
H7A -.1187 .9163 .2593 .051 Uiso calc R 1 . . H
H7B -.0873 1.0532 .2883 .051 Uiso calc R 1 . . H
H7C -.0847 .9248 .3813 .051 Uiso calc R 1 . . H
C4 -.0891(5) .7858(5) -.0360(4) .0474(14) Uani d . 1 . . C
H4A -.1896 .7522 .0140 .057 Uiso calc R 1 . . H
H4B -.1051 .7733 -.1096 .057 Uiso calc R 1 . . H
H4C -.0852 .8787 -.0367 .057 Uiso calc R 1 . . H
C8 .2747(5) .9906(5) .3324(4) .0442(13) Uani d . 1 . . C
H8A .2534 .9683 .4127 .053 Uiso calc R 1 . . H
H8B .2699 1.0865 .3094 .053 Uiso calc R 1 . . H
C9 .4596(5) .9255(4) .2925(4) .0319(11) Uani d . 1 . . C
H9A .5495 .9906 .2708 .038 Uiso calc R 1 . . H
H9B .5056 .8555 .3507 .038 Uiso calc R 1 . . H

loop_
_atom_site_aniso_label
_atom_site_aniso_U_11
_atom_site_aniso_U_22
_atom_site_aniso_U_33
_atom_site_aniso_U_12
_atom_site_aniso_U_13
_atom_site_aniso_U_23
Sn2 .02822(18) .0325(2) .0236(2) -.00442(14) -.00504(14) -.00406(15)
Sn1 .02558(18) .0271(2) .0262(2) -.00203(13) -.00240(14) -.00664(15)
Cl1 .0363(6) .0395(7) .0247(7) -.0024(5) -.0034(5) -.0034(6)
Cl4 .0447(7) .0481(8) .0253(7) -.0134(6) -.0025(5) -.0102(6)
Cl2 .0341(6) .0407(8) .0485(8) .0096(5) -.0082(6) -.0154(6)
Cl3 .0478(7) .0498(8) .0331(7) -.0207(6) .0030(6) -.0078(6)
O1 .0299(16) .038(2) .035(2) -.0046(14) -.0026(14) -.0142(16)
C2 .029(2) .029(3) .035(3) .000(2) -.005(2) -.007(2)
C3 .035(3) .034(3) .034(3) -.003(2) -.010(2) -.002(2)
C1 .040(3) .035(3) .030(3) -.007(2) -.006(2) -.012(2)
N1 .0250(19) .028(2) .032(2) .0007(16) -.0018(17) -.0092(18)
C5 .034(3) .020(3) .029(3) -.002(2) -.003(2) .004(2)
C6 .029(2) .030(3) .039(3) .000(2) -.001(2) -.008(2)
C7 .029(3) .049(3) .055(4) .001(2) -.006(2) -.020(3)
C4 .046(3) .042(3) .055(4) .001(2) -.028(3) -.003(3)
C8 .033(3) .055(4) .051(3) -.001(2) -.006(2) -.026(3)
C9 .030(2) .031(3) .036(3) -.005(2) -.004(2) -.008(2)

loop_
_atom_type_symbol
_atom_type_description
_atom_type_scat_dispersion_real
_atom_type_scat_dispersion_imag
_atom_type_scat_source
C C .0033 .0016 'International Tables Vol C Tables 4.2.6.8 and 6.1.1.4'
H H .0000 .0000 'International Tables Vol C Tables 4.2.6.8 and 6.1.1.4'
N N .0061 .0033 'International Tables Vol C Tables 4.2.6.8 and 6.1.1.4'
O O .0106 .0060 'International Tables Vol C Tables 4.2.6.8 and 6.1.1.4'
Cl Cl .1484 .1585 'International Tables Vol C Tables 4.2.6.8 and 6.1.1.4'
Sn Sn -.6537 1.4246 'International Tables Vol C Tables 4.2.6.8 and 6.1.1.4'

loop_
_geom_angle_atom_site_label_1
_geom_angle_atom_site_label_2
_geom_angle_atom_site_label_3
_geom_angle
_geom_angle_publ_flag
C3 Sn2 C4 146.29(17) y
C3 Sn2 O1 89.91(14) y
C4 Sn2 O1 83.59(15) y
C3 Sn2 Cl3 106.58(11) y
C4 Sn2 Cl3 106.37(13) y
O1 Sn2 Cl3 89.24(8) y
C3 Sn2 Cl4 91.98(12) y
C4 Sn2 Cl4 93.81(14) y
O1 Sn2 Cl4 177.35(7) y
Cl3 Sn2 Cl4 92.00(5) y
C2 Sn1 C1 142.33(17) y
C2 Sn1 Cl2 105.64(11) y
C1 Sn1 Cl2 103.99(12) y
C2 Sn1 Cl1 99.50(12) y
C1 Sn1 Cl1 100.18(12) y
Cl2 Sn1 Cl1 95.67(5) y
Sn1 Cl4 Sn2 135.56(5) y
C5 O1 Sn2 140.0(3) ?
Sn1 C2 H2A 109.5 ?
Sn1 C2 H2B 109.5 ?
H2A C2 H2B 109.5 ?
Sn1 C2 H2C 109.5 ?
H2A C2 H2C 109.5 ?
H2B C2 H2C 109.5 ?
Sn2 C3 H3A 109.5 ?
Sn2 C3 H3B 109.5 ?
H3A C3 H3B 109.5 ?
Sn2 C3 H3C 109.5 ?
H3A C3 H3C 109.5 ?
H3B C3 H3C 109.5 ?
Sn1 C1 H1A 109.5 ?
Sn1 C1 H1B 109.5 ?
H1A C1 H1B 109.5 ?
Sn1 C1 H1C 109.5 ?
H1A C1 H1C 109.5 ?
H1B C1 H1C 109.5 ?
C5 N1 C7 124.0(4) ?
C5 N1 C8 114.0(3) ?
C7 N1 C8 121.9(4) ?
O1 C5 N1 123.2(4) ?
O1 C5 C6 126.5(4) ?
N1 C5 C6 110.2(4) ?
C5 C6 C9 104.2(3) ?
C5 C6 H6A 110.9 ?
C9 C6 H6A 110.9 ?
C5 C6 H6B 110.9 ?
C9 C6 H6B 110.9 ?
H6A C6 H6B 108.9 ?
N1 C7 H7A 109.5 ?
N1 C7 H7B 109.5 ?
H7A C7 H7B 109.5 ?
N1 C7 H7C 109.5 ?
H7A C7 H7C 109.5 ?
H7B C7 H7C 109.5 ?
Sn2 C4 H4A 109.5 ?
Sn2 C4 H4B 109.5 ?
H4A C4 H4B 109.5 ?
Sn2 C4 H4C 109.5 ?
H4A C4 H4C 109.5 ?
H4B C4 H4C 109.5 ?
N1 C8 C9 103.9(3) ?
N1 C8 H8A 111.0 ?
C9 C8 H8A 111.0 ?
N1 C8 H8B 111.0 ?
C9 C8 H8B 111.0 ?
H8A C8 H8B 109.0 ?
C6 C9 C8 104.7(3) ?
C6 C9 H9A 110.8 ?
C8 C9 H9A 110.8 ?
C6 C9 H9B 110.8 ?
C8 C9 H9B 110.8 ?
H9A C9 H9B 108.9 ?

loop_
_geom_bond_atom_site_label_1
_geom_bond_atom_site_label_2
_geom_bond_site_symmetry_2
_geom_bond_distance
_geom_bond_publ_flag
Sn2 C3 . 2.100(4) y
Sn2 C4 . 2.103(4) y
Sn2 O1 . 2.278(3) y
Sn2 Cl3 . 2.3777(13) y
Sn2 Cl4 . 2.5704(13) y
Sn1 C2 . 2.100(4) y
Sn1 C1 . 2.109(4) y
Sn1 Cl2 . 2.3702(13) ?
Sn1 Cl1 . 2.4197(12) y
Sn1 Cl4 . 3.1159(13) y
O1 C5 . 1.259(5) ?
C2 H2A . .9600 ?
C2 H2B . .9600 ?
C2 H2C . .9600 ?
C3 H3A . .9600 ?
C3 H3B . .9600 ?
C3 H3C . .9600 ?
C1 H1A . .9600 ?
C1 H1B . .9600 ?
C1 H1C . .9600 ?
N1 C5 . 1.308(5) ?
N1 C7 . 1.447(5) ?
N1 C8 . 1.455(5) ?
C5 C6 . 1.507(5) ?
C6 C9 . 1.519(5) ?
C6 H6A . .9700 ?
C6 H6B . .9700 ?
C7 H7A . .9600 ?
C7 H7B . .9600 ?
C7 H7C . .9600 ?
C4 H4A . .9600 ?
C4 H4B . .9600 ?
C4 H4C . .9600 ?
C8 C9 . 1.539(5) ?
C8 H8A . .9700 ?
C8 H8B . .9700 ?
C9 H9A . .9700 ?
C9 H9B . .9700 ?

loop_
_geom_torsion_atom_site_label_1
_geom_torsion_atom_site_label_2
_geom_torsion_atom_site_label_3
_geom_torsion_atom_site_label_4
_geom_torsion
C3 Sn2 O1 C5 61.5(4)
C4 Sn2 O1 C5 -151.6(4)
Cl3 Sn2 O1 C5 -45.1(4)
Cl4 Sn2 O1 C5 -163.0(14)
Sn2 O1 C5 N1 -175.3(3)
Sn2 O1 C5 C6 8.3(7)
C7 N1 C5 O1 -.7(7)
C8 N1 C5 O1 -177.9(4)
C7 N1 C5 C6 176.3(4)
C8 N1 C5 C6 -1.0(5)
O1 C5 C6 C9 -171.8(4)
N1 C5 C6 C9 11.5(5)
C5 N1 C8 C9 -9.8(5)
C7 N1 C8 C9 172.9(4)
C5 C6 C9 C8 -16.5(5)
N1 C8 C9 C6 16.0(5)
